data_4079153
loop_
_publ_author_name
'Ko, Chi-Chiu'
'Ng, Chi-On'
'Yiu, Shek-Man'

_publ_section_title
;
 Luminescent Rhenium(I) Phenanthroline Complexes with a
 Benzoxazol-2-ylidene Ligand: Synthesis, Characterization, and
 Photophysical Study
;
_journal_issue 20
_journal_name_full Organometallics
_journal_page_first 7074
_journal_paper_doi 10.1021/om300526e
_journal_volume 31
_journal_year 2012
_chemical_formula_moiety 'C23 H15 N3 O4 Re, 1(C F3 O3 S)'
_chemical_formula_sum 'C24 H15 F3 N3 O7 Re S'
_chemical_formula_weight 732.65
_chemical_name_systematic
;
 ? 
;
_space_group_crystal_system monoclinic
_space_group_IT_number 14
_space_group_name_Hall '-P 2ybc'
_space_group_name_H-M_alt 'P 1 21/c 1'
_symmetry_space_group_name_Hall '-P 2ybc'
_symmetry_space_group_name_H-M 'P 1 21/c 1'
_atom_sites_solution_hydrogens geom
_atom_sites_solution_primary direct
_atom_sites_solution_secondary difmap
_audit_creation_date 2011-11-03
_audit_creation_method
;
  Olex2 1.1
  (compiled 2011.08.18 svn.r1932, GUI svn.r3819)
;
_cell_angle_alpha 90.00(2)
_cell_angle_beta 91.10(2)
_cell_angle_gamma 90.00(2)
_cell_formula_units_Z 4
_cell_length_a 8.9977(3)
_cell_length_b 22.9216(6)
_cell_length_c 11.8033(3)
_cell_measurement_reflns_used 10969
_cell_measurement_temperature 133(2)
_cell_measurement_theta_max 71.6753
_cell_measurement_theta_min 3.7425
_cell_volume 2433.88(12)
_computing_cell_refinement 'CrysAlisPro, Agilent Technologies'
_computing_data_collection 'CrysAlisPro, Agilent Technologies'
_computing_data_reduction 'CrysAlisPro, Agilent Technologies'
_computing_molecular_graphics
;
O. V. Dolomanov, L. J. Bourhis, R. J. Gildea, J. A. K. Howard and H. Puschmann,
OLEX2: a complete structure solution, refinement and analysis program.
J. Appl. Cryst. (2009). 42, 339-341.
;
_computing_publication_material
;
O. V. Dolomanov, L. J. Bourhis, R. J. Gildea, J. A. K. Howard and H. Puschmann,
OLEX2: a complete structure solution, refinement and analysis program.
J. Appl. Cryst. (2009). 42, 339-341.
;
_computing_structure_refinement
;
XL, G.M. Sheldrick, Acta Cryst.
(2008). A64, 112-122
;
_computing_structure_solution 'SHELXS-97 (Sheldrick, 1990)'
_diffrn_ambient_temperature 133(2)
_diffrn_detector_area_resol_mean 16.1270
_diffrn_measured_fraction_theta_full 0.989
_diffrn_measured_fraction_theta_max 0.989
_diffrn_measurement_device_type 'Xcalibur, Sapphire3, Gemini ultra'
_diffrn_measurement_method '\w scans'
_diffrn_radiation_monochromator mirror
_diffrn_radiation_type 'CU K\a'
_diffrn_radiation_wavelength 1.54184
_diffrn_reflns_av_R_equivalents 0.0291
_diffrn_reflns_av_unetI/netI 0.0195
_diffrn_reflns_limit_h_max 7
_diffrn_reflns_limit_h_min -10
_diffrn_reflns_limit_k_max 28
_diffrn_reflns_limit_k_min -27
_diffrn_reflns_limit_l_max 14
_diffrn_reflns_limit_l_min -14
_diffrn_reflns_number 16501
_diffrn_reflns_theta_full 71.81
_diffrn_reflns_theta_max 71.81
_diffrn_reflns_theta_min 3.86
_diffrn_source 'Enhance Ultra (Cu) X-ray Source'
_diffrn_source_current n/a
_diffrn_source_voltage n/a
_exptl_absorpt_coefficient_mu 11.254
_exptl_absorpt_correction_T_max 1.00000
_exptl_absorpt_correction_T_min 0.06305
_exptl_absorpt_correction_type multi-scan
_exptl_absorpt_process_details
;
CrysAlisPro, Agilent Technologies,
Version 1.171.35.11 (release 16-05-2011 CrysAlis171 .NET)
(compiled May 16 2011,17:55:39)
Empirical absorption correction using spherical harmonics,
 implemented in SCALE3 ABSPACK scaling algorithm.
;
_exptl_crystal_colour yellow
_exptl_crystal_density_diffrn 1.999
_exptl_crystal_density_method 'not measured'
_exptl_crystal_F_000 1416
_exptl_crystal_size_max 0.75
_exptl_crystal_size_mid 0.14
_exptl_crystal_size_min 0.05
_refine_diff_density_max 0.972
_refine_diff_density_min -1.630
_refine_diff_density_rms 0.160
_refine_ls_extinction_method none
_refine_ls_goodness_of_fit_ref 1.145
_refine_ls_hydrogen_treatment constr
_refine_ls_matrix_type full
_refine_ls_number_parameters 443
_refine_ls_number_reflns 4719
_refine_ls_number_restraints 216
_refine_ls_restrained_S_all 1.180
_refine_ls_R_factor_all 0.0298
_refine_ls_R_factor_gt 0.0294
_refine_ls_shift/su_max 0.002
_refine_ls_shift/su_mean 0.000
_refine_ls_structure_factor_coef Fsqd
_refine_ls_weighting_details 'calc w=1/[\s^2^(Fo^2^)+(0.0488P)^2^+4.5270P] where P=(Fo^2^+2Fc^2^)/3'
_refine_ls_weighting_scheme calc
_refine_ls_wR_factor_gt 0.0786
_refine_ls_wR_factor_ref 0.0789
_reflns_number_gt 4682
_reflns_number_total 4719
_reflns_threshold_expression >2sigma(I)
_cod_data_source_file om300526e_si_002.cif
_cod_data_source_block 7_(092011a_on)
_cod_database_code 4079153

loop_
_space_group_symop_id
_space_group_symop_operation_xyz
1 'x, y, z'
2 '-x, y+1/2, -z+1/2'
3 '-x, -y, -z'
4 'x, -y-1/2, z-1/2'

loop_
_atom_site_label
_atom_site_type_symbol
_atom_site_fract_x
_atom_site_fract_y
_atom_site_fract_z
_atom_site_U_iso_or_equiv
_atom_site_adp_type
_atom_site_occupancy
_atom_site_symmetry_multiplicity
_atom_site_calc_flag
_atom_site_refinement_flags
_atom_site_disorder_assembly
_atom_site_disorder_group
Re1 Re 0.432144(15) 0.368031(6) 0.761267(11) 0.01089(8) Uani 1 1 d . . .
O1 O 0.6681(3) 0.32464(12) 0.5954(2) 0.0232(6) Uani 1 1 d . . .
O2 O 0.5258(3) 0.26884(13) 0.9283(2) 0.0280(6) Uani 1 1 d . . .
O3 O 0.6487(3) 0.45684(12) 0.8698(2) 0.0264(6) Uani 1 1 d . . .
O4 O 0.0887(3) 0.38272(12) 0.4757(2) 0.0246(6) Uani 1 1 d . . .
N1 N 0.2550(3) 0.30920(13) 0.7096(2) 0.0147(6) Uani 1 1 d . . .
N2 N 0.2473(3) 0.39195(12) 0.8690(2) 0.0124(5) Uani 1 1 d . . .
N3 N 0.2951(3) 0.45100(13) 0.5653(3) 0.0181(6) Uani 1 1 d . . .
C1 C 0.5808(4) 0.34105(15) 0.6572(3) 0.0156(7) Uani 1 1 d . . .
C2 C 0.4931(4) 0.30654(16) 0.8709(3) 0.0159(7) Uani 1 1 d . . .
C3 C 0.5707(4) 0.42393(16) 0.8263(3) 0.0168(7) Uani 1 1 d . . .
C4 C 0.3483(4) 0.42427(15) 0.6379(3) 0.0150(7) Uani 1 1 d . . .
C5 C 0.2649(5) 0.26555(17) 0.6347(3) 0.0218(8) Uani 1 1 d . . .
H5 H 0.3552 0.2603 0.5956 0.026 Uiso 1 1 calc R . .
C6 C 0.1472(5) 0.22755(18) 0.6123(3) 0.0285(9) Uani 1 1 d . . .
H6 H 0.1585 0.1967 0.5593 0.034 Uiso 1 1 calc R . .
C7 C 0.0145(5) 0.23459(17) 0.6668(3) 0.0245(8) Uani 1 1 d . . .
H7 H -0.0671 0.2095 0.6503 0.029 Uiso 1 1 calc R . .
C8 C 0.0016(4) 0.27966(16) 0.7476(3) 0.0171(7) Uani 1 1 d . . .
C9 C -0.1289(4) 0.28842(16) 0.8144(3) 0.0185(7) Uani 1 1 d . . .
H9 H -0.2135 0.2643 0.8018 0.022 Uiso 1 1 calc R . .
C10 C -0.1328(4) 0.33021(16) 0.8945(3) 0.0179(7) Uani 1 1 d . . .
H10 H -0.2199 0.3350 0.9378 0.022 Uiso 1 1 calc R . .
C11 C -0.0065(4) 0.36783(14) 0.9154(3) 0.0150(7) Uani 1 1 d . . .
C12 C -0.0024(4) 0.41046(16) 1.0014(3) 0.0178(7) Uani 1 1 d . . .
H12 H -0.0872 0.4174 1.0463 0.021 Uiso 1 1 calc R . .
C13 C 0.1254(4) 0.44175(16) 1.0193(3) 0.0190(7) Uani 1 1 d . . .
H13 H 0.1303 0.4703 1.0776 0.023 Uiso 1 1 calc R . .
C14 C 0.2489(4) 0.43166(15) 0.9517(3) 0.0162(7) Uani 1 1 d . . .
H14 H 0.3368 0.4538 0.9651 0.019 Uiso 1 1 calc R . .
C15 C 0.1213(4) 0.36013(14) 0.8510(3) 0.0122(7) Uani 1 1 d . . .
C16 C 0.1247(4) 0.31582(14) 0.7661(3) 0.0146(7) Uani 1 1 d . . .
C17 C 0.2099(4) 0.47304(16) 0.4747(3) 0.0170(7) Uani 1 1 d . . .
C18 C 0.2314(4) 0.52899(16) 0.4348(3) 0.0207(7) Uani 1 1 d . . .
H18 H 0.3068 0.5531 0.4672 0.025 Uiso 1 1 calc R . .
C19 C 0.1408(4) 0.54943(17) 0.3464(3) 0.0217(8) Uani 1 1 d . . .
H19 H 0.1532 0.5879 0.3183 0.026 Uiso 1 1 calc R . .
C20 C 0.0331(4) 0.51335(17) 0.3001(3) 0.0205(7) Uani 1 1 d . . .
H20 H -0.0279 0.5274 0.2394 0.025 Uiso 1 1 calc R . .
C21 C 0.0113(4) 0.45704(17) 0.3396(3) 0.0208(7) Uani 1 1 d . . .
H21 H -0.0634 0.4329 0.3062 0.025 Uiso 1 1 calc R . .
C22 C 0.0999(4) 0.43640(15) 0.4282(3) 0.0174(7) Uani 1 1 d . . .
C23 C -0.0262(6) 0.34557(19) 0.4304(4) 0.0366(11) Uani 1 1 d . . .
H23A H -0.0078 0.3379 0.3502 0.055 Uiso 1 1 calc R . .
H23B H -0.1228 0.3648 0.4378 0.055 Uiso 1 1 calc R . .
H23C H -0.0264 0.3086 0.4722 0.055 Uiso 1 1 calc R . .
F1 F 0.481(2) 0.6248(10) 0.6112(12) 0.052(3) Uani 0.40 1 d PDU A 1
F2 F 0.4816(15) 0.5497(4) 0.7179(10) 0.060(3) Uani 0.40 1 d PDU A 1
F3 F 0.6522(11) 0.6137(8) 0.7392(13) 0.073(3) Uani 0.40 1 d PDU A 1
C24 C 0.5120(6) 0.6102(2) 0.7174(4) 0.0386(9) Uani 0.40 1 d PDU A 1
S1 S 0.39908(17) 0.64155(9) 0.82325(12) 0.0255(3) Uani 0.40 1 d PDU A 1
O5 O 0.2537(8) 0.6221(4) 0.8018(8) 0.074(2) Uani 0.40 1 d PDU A 1
O6 O 0.4803(11) 0.6259(4) 0.9232(7) 0.057(2) Uani 0.40 1 d PDU A 1
O7 O 0.4142(8) 0.7028(2) 0.8008(5) 0.0574(14) Uani 0.40 1 d PDU A 1
F1B F 0.431(2) 0.6210(13) 0.6173(12) 0.046(4) Uani 0.30 1 d PDU B 2
F2B F 0.561(2) 0.5561(6) 0.7217(15) 0.060(3) Uani 0.30 1 d PDU B 2
F3B F 0.6379(17) 0.6414(8) 0.6997(15) 0.060(3) Uani 0.30 1 d PDU B 2
C24B C 0.5120(6) 0.6102(2) 0.7174(4) 0.0386(9) Uani 0.30 1 d PDU B 2
S1B S 0.39908(17) 0.64155(9) 0.82325(12) 0.0255(3) Uani 0.30 1 d PU B 2
O5B O 0.2537(8) 0.6221(4) 0.8018(8) 0.074(2) Uani 0.30 1 d PU B 2
O6B O 0.4803(11) 0.6259(4) 0.9232(7) 0.057(2) Uani 0.30 1 d PU B 2
O7B O 0.4142(8) 0.7028(2) 0.8008(5) 0.0574(14) Uani 0.30 1 d PU B 2
F1A F 0.469(3) 0.6001(8) 0.6157(13) 0.058(4) Uani 0.30 1 d PDU C 3
F2A F 0.6315(13) 0.5776(8) 0.7521(11) 0.048(3) Uani 0.30 1 d PDU C 3
F3A F 0.5832(19) 0.6647(6) 0.7276(15) 0.075(4) Uani 0.30 1 d PDU C 3
C24A C 0.5120(6) 0.6102(2) 0.7174(4) 0.0386(9) Uani 0.30 1 d PDU C 3
S1A S 0.3736(5) 0.6068(2) 0.8247(3) 0.0304(8) Uani 0.30 1 d PDU C 3
O5A O 0.434(2) 0.6147(11) 0.9319(13) 0.045(4) Uani 0.30 1 d PDU C 3
O6A O 0.279(2) 0.6549(8) 0.7879(16) 0.065(4) Uani 0.30 1 d PDU C 3
O7A O 0.3154(17) 0.5521(6) 0.8124(14) 0.063(3) Uani 0.30 1 d PDU C 3

loop_
_atom_site_aniso_label
_atom_site_aniso_U_11
_atom_site_aniso_U_22
_atom_site_aniso_U_33
_atom_site_aniso_U_23
_atom_site_aniso_U_13
_atom_site_aniso_U_12
Re1 0.00989(11) 0.01244(11) 0.01025(11) -0.00018(4) -0.00246(7) -0.00201(4)
O1 0.0216(14) 0.0276(14) 0.0206(13) -0.0049(11) 0.0048(11) 0.0003(11)
O2 0.0301(16) 0.0282(15) 0.0255(14) 0.0119(12) -0.0019(12) 0.0019(12)
O3 0.0214(14) 0.0278(14) 0.0298(15) -0.0084(12) -0.0041(11) -0.0113(12)
O4 0.0336(17) 0.0137(12) 0.0263(14) 0.0026(11) -0.0049(12) -0.0029(12)
N1 0.0165(15) 0.0168(14) 0.0107(13) 0.0007(11) -0.0002(11) -0.0030(11)
N2 0.0121(14) 0.0126(13) 0.0122(13) -0.0003(10) -0.0025(10) 0.0018(11)
N3 0.0203(16) 0.0182(14) 0.0157(14) 0.0012(12) 0.0004(12) 0.0024(12)
C1 0.0174(17) 0.0139(15) 0.0154(16) 0.0022(12) -0.0039(13) -0.0051(13)
C2 0.0084(16) 0.0222(18) 0.0171(16) -0.0007(14) -0.0001(12) -0.0022(13)
C3 0.0129(17) 0.0213(17) 0.0163(16) 0.0028(14) 0.0001(13) -0.0014(14)
C4 0.0162(17) 0.0144(15) 0.0145(16) -0.0008(13) 0.0020(13) -0.0042(13)
C5 0.026(2) 0.0234(18) 0.0166(17) -0.0065(14) 0.0022(14) -0.0064(15)
C6 0.038(2) 0.027(2) 0.0214(19) -0.0113(15) 0.0016(17) -0.0109(17)
C7 0.029(2) 0.0229(19) 0.0208(18) -0.0005(15) -0.0057(15) -0.0132(16)
C8 0.0166(18) 0.0189(17) 0.0156(16) 0.0051(13) -0.0058(13) -0.0054(13)
C9 0.0110(17) 0.0210(17) 0.0233(18) 0.0074(14) -0.0059(14) -0.0037(13)
C10 0.0121(17) 0.0197(17) 0.0220(17) 0.0076(14) -0.0025(13) 0.0007(13)
C11 0.0132(18) 0.0156(17) 0.0159(17) 0.0066(12) -0.0040(14) 0.0030(12)
C12 0.0161(18) 0.0188(17) 0.0185(16) 0.0030(14) 0.0004(13) 0.0049(14)
C13 0.0206(19) 0.0169(16) 0.0193(17) -0.0026(13) -0.0026(14) 0.0045(14)
C14 0.0174(18) 0.0152(16) 0.0158(16) -0.0022(13) -0.0055(13) -0.0021(13)
C15 0.0085(16) 0.0119(14) 0.0157(16) 0.0022(12) -0.0086(13) 0.0001(12)
C16 0.0180(17) 0.0127(15) 0.0129(15) 0.0036(12) -0.0056(13) -0.0002(13)
C17 0.0193(18) 0.0210(17) 0.0107(15) 0.0025(13) 0.0004(13) 0.0040(14)
C18 0.0209(19) 0.0203(18) 0.0208(18) 0.0041(14) -0.0014(14) 0.0002(14)
C19 0.024(2) 0.0206(18) 0.0207(18) 0.0076(14) 0.0008(15) 0.0010(15)
C20 0.0214(19) 0.0267(19) 0.0132(16) 0.0041(14) -0.0007(14) 0.0084(15)
C21 0.0202(19) 0.0236(18) 0.0187(17) -0.0009(14) 0.0008(14) -0.0001(15)
C22 0.0221(18) 0.0158(16) 0.0143(16) 0.0010(13) 0.0031(13) 0.0027(14)
C23 0.055(3) 0.022(2) 0.033(2) -0.0004(17) -0.008(2) -0.011(2)
F1 0.066(7) 0.064(7) 0.028(3) -0.006(4) 0.022(4) -0.002(6)
F2 0.081(6) 0.032(3) 0.068(5) -0.016(3) -0.010(6) 0.027(4)
F3 0.034(3) 0.099(7) 0.086(7) -0.013(7) 0.014(4) 0.015(5)
C24 0.040(2) 0.044(2) 0.0323(18) -0.0054(19) 0.0068(16) 0.0093(18)
S1 0.0239(8) 0.0352(9) 0.0173(7) -0.0043(7) 0.0006(5) 0.0068(7)
O5 0.036(3) 0.114(5) 0.074(4) -0.021(4) 0.011(3) -0.023(3)
O6 0.081(5) 0.067(5) 0.023(2) -0.007(2) -0.012(3) 0.025(4)
O7 0.086(4) 0.034(2) 0.052(3) -0.007(2) -0.004(3) 0.011(2)
F1B 0.068(8) 0.054(8) 0.015(4) -0.008(5) 0.008(5) -0.001(7)
F2B 0.071(8) 0.048(4) 0.063(7) -0.014(5) 0.011(7) 0.027(5)
F3B 0.039(5) 0.079(7) 0.064(7) 0.000(6) 0.024(4) -0.003(5)
C24B 0.040(2) 0.044(2) 0.0323(18) -0.0054(19) 0.0068(16) 0.0093(18)
S1B 0.0239(8) 0.0352(9) 0.0173(7) -0.0043(7) 0.0006(5) 0.0068(7)
O5B 0.036(3) 0.114(5) 0.074(4) -0.021(4) 0.011(3) -0.023(3)
O6B 0.081(5) 0.067(5) 0.023(2) -0.007(2) -0.012(3) 0.025(4)
O7B 0.086(4) 0.034(2) 0.052(3) -0.007(2) -0.004(3) 0.011(2)
F1A 0.070(8) 0.077(8) 0.027(4) -0.013(6) 0.006(4) 0.015(8)
F2A 0.023(4) 0.063(6) 0.058(6) 0.002(6) 0.010(4) 0.009(4)
F3A 0.072(7) 0.055(5) 0.097(8) 0.014(5) 0.000(6) -0.025(5)
C24A 0.040(2) 0.044(2) 0.0323(18) -0.0054(19) 0.0068(16) 0.0093(18)
S1A 0.028(2) 0.041(2) 0.0225(16) 0.0014(16) 0.0021(13) 0.0174(17)
O5A 0.051(8) 0.063(8) 0.021(4) 0.008(5) 0.002(4) 0.002(6)
O6A 0.053(7) 0.078(6) 0.064(7) 0.009(7) 0.001(6) 0.050(6)
O7A 0.055(7) 0.064(5) 0.070(7) 0.019(5) -0.010(5) -0.021(5)

loop_
_atom_type_symbol
_atom_type_description
_atom_type_scat_dispersion_real
_atom_type_scat_dispersion_imag
_atom_type_scat_source
C C 0.0181 0.0091 'International Tables Vol C Tables 4.2.6.8 and 6.1.1.4'
H H 0.0000 0.0000 'International Tables Vol C Tables 4.2.6.8 and 6.1.1.4'
N N 0.0311 0.0180 'International Tables Vol C Tables 4.2.6.8 and 6.1.1.4'
O O 0.0492 0.0322 'International Tables Vol C Tables 4.2.6.8 and 6.1.1.4'
F F 0.0727 0.0534 'International Tables Vol C Tables 4.2.6.8 and 6.1.1.4'
Re Re -5.2083 5.8923 'International Tables Vol C Tables 4.2.6.8 and 6.1.1.4'
S S 0.3331 0.5567 'International Tables Vol C Tables 4.2.6.8 and 6.1.1.4'

loop_
_geom_angle_atom_site_label_1
_geom_angle_atom_site_label_2
_geom_angle_atom_site_label_3
_geom_angle
N1 Re1 N2 75.84(11)
C1 Re1 N1 97.83(13)
C1 Re1 N2 173.64(12)
C1 Re1 C2 90.09(14)
C1 Re1 C3 90.91(14)
C1 Re1 C4 89.95(14)
C2 Re1 N1 86.21(13)
C2 Re1 N2 90.15(12)
C2 Re1 C4 172.34(14)
C3 Re1 N1 171.16(13)
C3 Re1 N2 95.43(13)
C3 Re1 C2 92.50(15)
C3 Re1 C4 95.15(14)
C4 Re1 N1 86.19(12)
C4 Re1 N2 88.97(12)
C22 O4 C23 116.3(3)
C5 N1 Re1 126.4(3)
C5 N1 C16 118.2(3)
C16 N1 Re1 115.3(2)
C14 N2 Re1 126.8(2)
C14 N2 C15 118.5(3)
C15 N2 Re1 114.6(2)
C4 N3 C17 167.5(4)
O1 C1 Re1 179.4(3)
O2 C2 Re1 175.6(3)
O3 C3 Re1 176.5(3)
N3 C4 Re1 173.6(3)
N1 C5 H5 118.9
N1 C5 C6 122.2(4)
C6 C5 H5 118.9
C5 C6 H6 120.0
C7 C6 C5 120.1(4)
C7 C6 H6 120.0
C6 C7 H7 120.5
C6 C7 C8 119.0(3)
C8 C7 H7 120.5
C7 C8 C9 123.4(3)
C16 C8 C7 117.7(3)
C16 C8 C9 118.9(3)
C8 C9 H9 119.5
C10 C9 C8 121.1(3)
C10 C9 H9 119.5
C9 C10 H10 119.6
C9 C10 C11 120.9(3)
C11 C10 H10 119.6
C12 C11 C10 123.1(4)
C15 C11 C10 118.9(3)
C15 C11 C12 117.9(3)
C11 C12 H12 120.5
C13 C12 C11 119.0(3)
C13 C12 H12 120.5
C12 C13 H13 120.0
C12 C13 C14 120.0(3)
C14 C13 H13 120.0
N2 C14 C13 122.1(3)
N2 C14 H14 118.9
C13 C14 H14 118.9
N2 C15 C11 122.5(3)
N2 C15 C16 117.5(3)
C11 C15 C16 119.9(3)
N1 C16 C8 122.8(3)
N1 C16 C15 116.8(3)
C8 C16 C15 120.3(3)
N3 C17 C22 117.1(3)
C18 C17 N3 121.2(3)
C18 C17 C22 121.7(3)
C17 C18 H18 120.5
C17 C18 C19 118.9(4)
C19 C18 H18 120.5
C18 C19 H19 120.3
C20 C19 C18 119.5(3)
C20 C19 H19 120.3
C19 C20 H20 119.1
C19 C20 C21 121.8(3)
C21 C20 H20 119.1
C20 C21 H21 120.4
C22 C21 C20 119.2(4)
C22 C21 H21 120.4
O4 C22 C17 116.1(3)
O4 C22 C21 125.1(3)
C21 C22 C17 118.8(3)
O4 C23 H23A 109.5
O4 C23 H23B 109.5
O4 C23 H23C 109.5
H23A C23 H23B 109.5
H23A C23 H23C 109.5
H23B C23 H23C 109.5
F1 C24 F2 102.4(11)
F1 C24 S1 116.8(11)
F2 C24 S1 106.3(6)
F3 C24 F1 111.2(12)
F3 C24 F2 104.5(10)
F3 C24 S1 114.0(7)
O5 S1 C24 106.8(4)
O5 S1 O6 122.2(6)
O5 S1 O7 111.6(5)
O6 S1 C24 100.9(4)
O6 S1 O7 110.5(5)
O7 S1 C24 102.1(3)
O5A S1A O6A 113.1(14)
O7A S1A O5A 111.1(12)
O7A S1A O6A 116.3(12)

loop_
_geom_bond_atom_site_label_1
_geom_bond_atom_site_label_2
_geom_bond_distance
Re1 N1 2.167(3)
Re1 N2 2.183(3)
Re1 C1 1.935(4)
Re1 C2 1.984(4)
Re1 C3 1.936(4)
Re1 C4 2.076(4)
O1 C1 1.146(5)
O2 C2 1.133(5)
O3 C3 1.145(5)
O4 C22 1.357(4)
O4 C23 1.435(5)
N1 C5 1.339(5)
N1 C16 1.368(5)
N2 C14 1.335(4)
N2 C15 1.361(5)
N3 C4 1.150(5)
N3 C17 1.399(5)
C5 H5 0.9500
C5 C6 1.392(6)
C6 H6 0.9500
C6 C7 1.376(6)
C7 H7 0.9500
C7 C8 1.413(6)
C8 C9 1.441(5)
C8 C16 1.397(5)
C9 H9 0.9500
C9 C10 1.346(6)
C10 H10 0.9500
C10 C11 1.444(5)
C11 C12 1.409(5)
C11 C15 1.401(5)
C12 H12 0.9500
C12 C13 1.369(5)
C13 H13 0.9500
C13 C14 1.400(5)
C14 H14 0.9500
C15 C16 1.428(5)
C17 C18 1.381(5)
C17 C22 1.401(5)
C18 H18 0.9500
C18 C19 1.393(5)
C19 H19 0.9500
C19 C20 1.380(6)
C20 H20 0.9500
C20 C21 1.388(5)
C21 H21 0.9500
C21 C22 1.387(5)
C23 H23A 0.9800
C23 H23B 0.9800
C23 H23C 0.9800
F1 C24 1.323(14)
F2 C24 1.412(10)
F3 C24 1.285(12)
C24 S1 1.777(5)
S1 O5 1.400(7)
S1 O6 1.422(8)
S1 O7 1.436(6)
S1A O5A 1.379(15)
S1A O6A 1.455(12)
S1A O7A 1.366(13)
